data_7155306
loop_
_publ_author_name
'Fathimath Salfeena, C. T.'
'Ashitha, K. T.'
'Sasidhar, B. S.'

_publ_section_title
;
 BF3&#x00B7;Et2O mediated one-step synthesis of
 N-substituted-1,2-dihydropyridines, indenopyridines and
 5,6-dihydroisoquinolines.
;
_journal_issue 43
_journal_name_full 'Organic &amp; biomolecular chemistry'
_journal_page_first 10165
_journal_page_last 10169
_journal_paper_doi 10.1039/c6ob02133f
_journal_volume 14
_journal_year 2016
_chemical_formula_moiety 'C26 H23 N O'
_chemical_formula_sum 'C26 H23 N O'
_chemical_formula_weight 365.45
_chemical_name_systematic 1-(2,4-diphenyl-6-(p-tolyl)pyridin-1(2H)-yl)ethanone
_space_group_crystal_system monoclinic
_space_group_IT_number 14
_space_group_name_Hall '-P 2yn'
_space_group_name_H-M_alt 'P 1 21/n 1'
_symmetry_space_group_name_Hall '-P 2yn'
_symmetry_space_group_name_H-M 'P 1 21/n 1'
_atom_sites_solution_hydrogens geom
_audit_creation_method SHELXL-2013
_audit_update_record
;
2016-02-11 deposited with the CCDC.
2016-10-05 downloaded from the CCDC.
;
_cell_angle_alpha 90
_cell_angle_beta 107.466(16)
_cell_angle_gamma 90
_cell_formula_units_Z 4
_cell_length_a 12.523(13)
_cell_length_b 9.952(10)
_cell_length_c 16.598(18)
_cell_measurement_reflns_used 2993
_cell_measurement_temperature 150(2)
_cell_measurement_theta_max 27.4
_cell_measurement_theta_min 3.2
_cell_volume 1973(4)
_computing_cell_refinement
;
CrystalClear-SM Expert 2.1 b29 (Rigaku, 2013)
;
_computing_data_collection
;
CrystalClear-SM Expert 2.1 b29 (Rigaku, 2013)
;
_computing_data_reduction
;
CrystalClear-SM Expert 2.1 b29 (Rigaku, 2013)
;
_computing_structure_refinement 'SHELXL-2013 (Sheldrick, 2013)'
_computing_structure_solution 'SHELXL-2013 (Sheldrick, 2013)'
_diffrn_ambient_temperature 150(2)
_diffrn_measured_fraction_theta_full 0.998
_diffrn_measured_fraction_theta_max 0.998
_diffrn_measurement_device_type
;
Rigaku Saturn724+ (4x4 bin mode)
;
_diffrn_measurement_method 'profile data from \w-scans'
_diffrn_radiation_type MoK\a
_diffrn_radiation_wavelength 0.71073
_diffrn_reflns_av_R_equivalents 0.2392
_diffrn_reflns_av_unetI/netI 0.1885
_diffrn_reflns_Laue_measured_fraction_full 0.998
_diffrn_reflns_Laue_measured_fraction_max 0.998
_diffrn_reflns_limit_h_max 15
_diffrn_reflns_limit_h_min -15
_diffrn_reflns_limit_k_max 12
_diffrn_reflns_limit_k_min -10
_diffrn_reflns_limit_l_max 20
_diffrn_reflns_limit_l_min -15
_diffrn_reflns_number 14243
_diffrn_reflns_point_group_measured_fraction_full 0.998
_diffrn_reflns_point_group_measured_fraction_max 0.998
_diffrn_reflns_theta_full 25.242
_diffrn_reflns_theta_max 25.495
_diffrn_reflns_theta_min 3.173
_exptl_absorpt_coefficient_mu 0.074
_exptl_absorpt_correction_T_max 1.000
_exptl_absorpt_correction_T_min 0.626
_exptl_absorpt_correction_type empirical
_exptl_absorpt_process_details
;
R. H. Blessing Acta Crystallogr., Sect. A, 1995, 51, 33-58 
;
_exptl_crystal_colour Colorless
_exptl_crystal_density_diffrn 1.230
_exptl_crystal_description Acicular
_exptl_crystal_F_000 776
_exptl_crystal_size_max 0.25
_exptl_crystal_size_mid 0.1
_exptl_crystal_size_min 0.1
_refine_diff_density_max 0.277
_refine_diff_density_min -0.399
_refine_diff_density_rms 0.083
_refine_ls_extinction_coef 0.014(3)
_refine_ls_extinction_expression Fc^*^=kFc[1+0.001xFc^2^\l^3^/sin(2\q)]^-1/4^
_refine_ls_extinction_method SHELXL
_refine_ls_goodness_of_fit_ref 0.655
_refine_ls_hydrogen_treatment constr
_refine_ls_matrix_type full
_refine_ls_number_parameters 256
_refine_ls_number_reflns 3666
_refine_ls_number_restraints 0
_refine_ls_restrained_S_all 0.655
_refine_ls_R_factor_all 0.1085
_refine_ls_R_factor_gt 0.0714
_refine_ls_shift/su_max 0.002
_refine_ls_shift/su_mean 0.000
_refine_ls_structure_factor_coef Fsqd
_refine_ls_weighting_details 'w=1/[\s^2^(Fo^2^)+(0.1000P)^2^] where P=(Fo^2^+2Fc^2^)/3'
_refine_ls_weighting_scheme calc
_refine_ls_wR_factor_gt 0.1708
_refine_ls_wR_factor_ref 0.1943
_reflns_Friedel_coverage 0.000
_reflns_number_gt 1507
_reflns_number_total 3666
_reflns_threshold_expression 'I > 2\s(I)'
_cod_data_source_file c6ob02133f2.cif
_cod_data_source_block shelx
_cod_depositor_comments
;
The following automatic conversions were performed:

'_exptl_absorpt_correction_type' value 'Empirical' changed to
'empirical' according to
/usr/data/users/saulius/crontab/automatic-downloads/rss-feeds/RSC/lib/dictionaries/cif_core.dic
dictionary named 'cif_core.dic' version 2.4.2 from 2011-04-26.

Automatic conversion script
Id: cif_fix_values 4268 2015-11-12 08:31:59Z antanas 

 Adding full bibliography for 7155305--7155306.cif.
;
_cod_database_code 7155306
_shelx_space_group_comment
;
The symmetry employed for this shelxl refinement is uniquely defined
by the following loop, which should always be used as a source of
symmetry information in preference to the above space-group names.
They are only intended as comments.
;
_shelxl_version_number 2013-4

loop_
_space_group_symop_operation_xyz
'x, y, z'
'-x+1/2, y+1/2, -z+1/2'
'-x, -y, -z'
'x-1/2, -y-1/2, z-1/2'

loop_
_atom_site_label
_atom_site_type_symbol
_atom_site_fract_x
_atom_site_fract_y
_atom_site_fract_z
_atom_site_U_iso_or_equiv
_atom_site_adp_type
_atom_site_occupancy
_atom_site_site_symmetry_order
_atom_site_calc_flag
_atom_site_refinement_flags_posn
_atom_site_refinement_flags_adp
O26 O 0.64160(19) 0.3706(2) 0.01122(15) 0.0728(7) Uani 1 1 d . .
N1 N 0.76614(18) 0.2213(2) -0.00905(14) 0.0436(6) Uani 1 1 d . .
C2 C 0.8012(2) 0.0898(3) -0.02050(16) 0.0398(7) Uani 1 1 d . .
C3 C 0.8651(2) 0.0751(3) -0.07200(17) 0.0448(7) Uani 1 1 d . .
H3 H 0.8942 -0.0093 -0.0774 0.054 Uiso 1 1 calc R U
C4 C 0.8902(2) 0.1867(3) -0.11950(18) 0.0425(7) Uani 1 1 d . .
C5 C 0.8809(2) 0.3093(3) -0.08947(19) 0.0496(8) Uani 1 1 d . .
H5 H 0.8969 0.3841 -0.1174 0.060 Uiso 1 1 calc R U
C6 C 0.8456(2) 0.3287(3) -0.01251(18) 0.0459(7) Uani 1 1 d . .
H6 H 0.8044 0.4137 -0.0195 0.055 Uiso 1 1 calc R U
C7 C 0.7766(2) -0.0210(3) 0.03022(17) 0.0412(7) Uani 1 1 d . .
C8 C 0.7851(2) -0.0051(3) 0.11407(18) 0.0496(8) Uani 1 1 d . .
H8 H 0.8048 0.0783 0.1395 0.060 Uiso 1 1 calc R U
C9 C 0.7652(3) -0.1103(3) 0.1609(2) 0.0565(8) Uani 1 1 d . .
H9 H 0.7718 -0.0969 0.2176 0.068 Uiso 1 1 calc R U
C10 C 0.7356(2) -0.2356(3) 0.1258(2) 0.0517(8) Uani 1 1 d . .
C11 C 0.7273(2) -0.2511(3) 0.0421(2) 0.0528(8) Uani 1 1 d . .
H11 H 0.7080 -0.3348 0.0169 0.063 Uiso 1 1 calc R U
C12 C 0.7467(2) -0.1460(3) -0.00570(19) 0.0500(8) Uani 1 1 d . .
H12 H 0.7397 -0.1593 -0.0625 0.060 Uiso 1 1 calc R U
C13 C 0.7139(3) -0.3502(3) 0.1774(2) 0.0775(12) Uani 1 1 d . .
H13A H 0.7014 -0.4308 0.1441 0.116 Uiso 1 1 calc R U
H13B H 0.6490 -0.3308 0.1947 0.116 Uiso 1 1 calc R U
H13C H 0.7775 -0.3623 0.2264 0.116 Uiso 1 1 calc R U
C14 C 0.9228(2) 0.1598(3) -0.19665(18) 0.0469(8) Uani 1 1 d . .
C15 C 0.9070(3) 0.0347(3) -0.2351(2) 0.0590(9) Uani 1 1 d . .
H15 H 0.8789 -0.0355 -0.2105 0.071 Uiso 1 1 calc R U
C16 C 0.9321(3) 0.0129(4) -0.3088(2) 0.0723(10) Uani 1 1 d . .
H16 H 0.9204 -0.0720 -0.3332 0.087 Uiso 1 1 calc R U
C17 C 0.9735(3) 0.1114(5) -0.3472(2) 0.0739(11) Uani 1 1 d . .
H17 H 0.9906 0.0950 -0.3971 0.089 Uiso 1 1 calc R U
C18 C 0.9895(3) 0.2357(4) -0.3104(2) 0.0763(11) Uani 1 1 d . .
H18 H 1.0173 0.3050 -0.3359 0.092 Uiso 1 1 calc R U
C19 C 0.9651(3) 0.2595(4) -0.2366(2) 0.0666(10) Uani 1 1 d . .
H19 H 0.9772 0.3448 -0.2127 0.080 Uiso 1 1 calc R U
C20 C 0.9376(3) 0.3367(3) 0.07070(19) 0.0467(8) Uani 1 1 d . .
C21 C 1.0496(3) 0.3226(3) 0.0768(2) 0.0569(9) Uani 1 1 d . .
H21 H 1.0705 0.3075 0.0283 0.068 Uiso 1 1 calc R U
C22 C 1.1307(3) 0.3306(3) 0.1542(2) 0.0682(10) Uani 1 1 d . .
H22 H 1.2058 0.3219 0.1574 0.082 Uiso 1 1 calc R U
C23 C 1.1017(3) 0.3511(3) 0.2260(2) 0.0700(10) Uani 1 1 d . .
H23 H 1.1567 0.3551 0.2780 0.084 Uiso 1 1 calc R U
C24 C 0.9914(3) 0.3657(4) 0.2215(2) 0.0723(10) Uani 1 1 d . .
H24 H 0.9710 0.3804 0.2702 0.087 Uiso 1 1 calc R U
C25 C 0.9104(3) 0.3583(3) 0.1438(2) 0.0607(9) Uani 1 1 d . .
H25 H 0.8356 0.3682 0.1411 0.073 Uiso 1 1 calc R U
C26 C 0.6604(2) 0.2563(3) -0.00616(19) 0.0523(8) Uani 1 1 d . .
C27 C 0.5719(3) 0.1509(4) -0.0248(2) 0.0702(10) Uani 1 1 d . .
H27A H 0.4998 0.1922 -0.0477 0.105 Uiso 1 1 calc R U
H27B H 0.5743 0.1042 0.0264 0.105 Uiso 1 1 calc R U
H27C H 0.5845 0.0884 -0.0650 0.105 Uiso 1 1 calc R U

loop_
_atom_site_aniso_label
_atom_site_aniso_U_11
_atom_site_aniso_U_22
_atom_site_aniso_U_33
_atom_site_aniso_U_23
_atom_site_aniso_U_13
_atom_site_aniso_U_12
O26 0.0643(16) 0.0681(17) 0.0935(19) 0.0012(13) 0.0350(14) 0.0222(12)
N1 0.0371(13) 0.0434(15) 0.0508(15) -0.0010(11) 0.0141(11) 0.0015(11)
C2 0.0367(15) 0.0397(17) 0.0405(16) -0.0023(13) 0.0080(12) 0.0000(12)
C3 0.0451(16) 0.0413(18) 0.0494(17) -0.0030(14) 0.0163(14) 0.0021(13)
C4 0.0306(14) 0.0469(19) 0.0479(17) 0.0038(14) 0.0087(12) 0.0006(12)
C5 0.0523(19) 0.047(2) 0.0515(19) 0.0040(15) 0.0190(15) 0.0005(14)
C6 0.0447(17) 0.0348(17) 0.059(2) -0.0007(14) 0.0170(15) 0.0017(13)
C7 0.0338(15) 0.0429(18) 0.0485(17) 0.0010(14) 0.0149(12) 0.0003(12)
C8 0.0583(19) 0.0400(18) 0.0513(18) -0.0051(14) 0.0174(15) -0.0039(14)
C9 0.069(2) 0.055(2) 0.0489(19) 0.0043(16) 0.0230(16) 0.0037(17)
C10 0.0436(17) 0.050(2) 0.066(2) 0.0080(17) 0.0241(15) 0.0032(15)
C11 0.0512(19) 0.0424(19) 0.070(2) -0.0074(16) 0.0263(16) -0.0051(15)
C12 0.0522(19) 0.050(2) 0.0532(19) -0.0063(15) 0.0240(15) -0.0053(14)
C13 0.092(3) 0.063(2) 0.090(3) 0.021(2) 0.047(2) 0.002(2)
C14 0.0379(16) 0.057(2) 0.0467(18) 0.0038(15) 0.0138(13) 0.0015(14)
C15 0.064(2) 0.062(2) 0.056(2) -0.0015(17) 0.0263(17) 0.0049(17)
C16 0.074(3) 0.080(3) 0.065(2) -0.008(2) 0.0239(19) 0.012(2)
C17 0.065(2) 0.108(3) 0.054(2) 0.012(2) 0.0275(19) 0.023(2)
C18 0.076(3) 0.092(3) 0.074(3) 0.018(2) 0.042(2) 0.004(2)
C19 0.072(2) 0.070(2) 0.065(2) 0.0052(18) 0.0308(19) -0.0030(19)
C20 0.0516(19) 0.0360(17) 0.0536(19) -0.0063(14) 0.0172(15) -0.0052(14)
C21 0.0455(19) 0.058(2) 0.066(2) -0.0102(17) 0.0150(16) -0.0004(15)
C22 0.046(2) 0.065(2) 0.084(3) -0.012(2) 0.0048(19) -0.0016(16)
C23 0.064(2) 0.066(2) 0.066(2) -0.0065(19) -0.0017(19) -0.0011(18)
C24 0.077(3) 0.077(3) 0.059(2) -0.0117(19) 0.0137(19) -0.009(2)
C25 0.054(2) 0.070(2) 0.058(2) -0.0112(17) 0.0176(17) -0.0075(16)
C26 0.0401(17) 0.062(2) 0.056(2) 0.0061(17) 0.0165(14) 0.0138(16)
C27 0.0359(18) 0.094(3) 0.080(3) 0.003(2) 0.0171(17) 0.0001(18)

loop_
_atom_type_symbol
_atom_type_description
_atom_type_scat_dispersion_real
_atom_type_scat_dispersion_imag
_atom_type_scat_source
C C 0.0033 0.0016 'International Tables Vol C Tables 4.2.6.8 and 6.1.1.4'
H H 0.0000 0.0000 'International Tables Vol C Tables 4.2.6.8 and 6.1.1.4'
N N 0.0061 0.0033 'International Tables Vol C Tables 4.2.6.8 and 6.1.1.4'
O O 0.0106 0.0060 'International Tables Vol C Tables 4.2.6.8 and 6.1.1.4'

loop_
_geom_angle_atom_site_label_1
_geom_angle_atom_site_label_2
_geom_angle_atom_site_label_3
_geom_angle
C26 N1 C2 125.3(2)
C26 N1 C6 118.9(2)
C2 N1 C6 115.3(2)
C3 C2 N1 117.1(2)
C3 C2 C7 123.3(3)
N1 C2 C7 119.3(2)
C2 C3 C4 122.0(3)
C5 C4 C3 116.1(3)
C5 C4 C14 124.4(3)
C3 C4 C14 119.5(3)
C4 C5 C6 121.4(3)
N1 C6 C5 108.6(2)
N1 C6 C20 109.9(2)
C5 C6 C20 116.8(3)
C8 C7 C12 118.0(3)
C8 C7 C2 121.8(3)
C12 C7 C2 120.2(3)
C7 C8 C9 121.0(3)
C8 C9 C10 121.5(3)
C11 C10 C9 117.3(3)
C11 C10 C13 121.5(3)
C9 C10 C13 121.2(3)
C10 C11 C12 121.7(3)
C11 C12 C7 120.5(3)
C19 C14 C15 116.4(3)
C19 C14 C4 122.0(3)
C15 C14 C4 121.5(3)
C16 C15 C14 121.0(3)
C17 C16 C15 121.9(4)
C16 C17 C18 118.1(3)
C17 C18 C19 120.9(4)
C18 C19 C14 121.7(4)
C25 C20 C21 117.8(3)
C25 C20 C6 119.6(3)
C21 C20 C6 122.6(3)
C20 C21 C22 120.6(3)
C23 C22 C21 120.6(3)
C22 C23 C24 119.9(3)
C23 C24 C25 119.4(3)
C20 C25 C24 121.8(3)
O26 C26 N1 120.0(3)
O26 C26 C27 121.6(3)
N1 C26 C27 118.4(3)

loop_
_geom_bond_atom_site_label_1
_geom_bond_atom_site_label_2
_geom_bond_distance
O26 C26 1.213(4)
N1 C26 1.384(4)
N1 C2 1.411(4)
N1 C6 1.474(4)
C2 C3 1.343(4)
C2 C7 1.475(4)
C3 C4 1.451(4)
C4 C5 1.336(4)
C4 C14 1.480(4)
C5 C6 1.484(4)
C6 C20 1.511(4)
C7 C8 1.372(4)
C7 C12 1.382(4)
C8 C9 1.371(4)
C9 C10 1.379(4)
C10 C11 1.371(4)
C10 C13 1.499(4)
C11 C12 1.378(4)
C14 C19 1.384(4)
C14 C15 1.387(4)
C15 C16 1.368(4)
C16 C17 1.354(5)
C17 C18 1.366(5)
C18 C19 1.369(5)
C20 C25 1.372(4)
C20 C21 1.383(4)
C21 C22 1.381(5)
C22 C23 1.361(5)
C23 C24 1.369(5)
C24 C25 1.382(5)
C26 C27 1.490(5)
